data_7011917
loop_
_publ_author_name
'Arnold, John'
'Knapp, Volker'
'Schmidt, Joseph A. R.'
'Shafir, Alexandr'

_publ_section_title
;
 Reactions of N,N???,N???-trimethyl-1,4,7-triazacyclononane with
 butyllithium reagents
;
_journal_issue 17
_journal_name_full 'Journal of the Chemical Society, Dalton Transactions'
_journal_page_first 3273
_journal_paper_doi 10.1039/b205792c
_journal_year 2002
_chemical_formula_analytical 'C16 H28 Li N3 '
_chemical_formula_moiety 'C16 H28 Li N3 '
_chemical_formula_structural 'C16 H28 Li N3 '
_chemical_formula_sum 'C16 H28 Li N3'
_chemical_formula_weight 269.36
_space_group_IT_number 14
_symmetry_cell_setting monoclinic
_symmetry_Int_Tables_number 14
_symmetry_space_group_name_Hall '-P 2ybc'
_symmetry_space_group_name_H-M 'P 1 21/c 1'
_audit_creation_date 'Tue Feb  5 14:33:22 2002'
_audit_creation_method 'by teXsan'
_cell_angle_alpha 90
_cell_angle_beta 105.077(4)
_cell_angle_gamma 90
_cell_formula_units_Z 8
_cell_length_a 17.075(4)
_cell_length_b 12.258(3)
_cell_length_c 16.533(4)
_cell_measurement_reflns_used 1423
_cell_measurement_temperature 273.2
_cell_measurement_theta_max 40.0
_cell_measurement_theta_min 3.0
_cell_volume 3341.3(14)
_computing_cell_refinement 'Bruker SAINT v5.04'
_computing_data_collection 'Bruker SMART v5.052d'
_computing_data_reduction 'Bruker SAINT v5.04'
_computing_publication_material teXsan
_computing_structure_refinement teXsan
_computing_structure_solution SIR92
_diffrn_ambient_temperature 273.2
_diffrn_measurement_device_type 'SMART CCD'
_diffrn_measurement_method \w-scan
_diffrn_orient_matrix_UB_11 0.00000
_diffrn_orient_matrix_UB_12 0.00000
_diffrn_orient_matrix_UB_13 0.00000
_diffrn_orient_matrix_UB_21 0.00000
_diffrn_orient_matrix_UB_22 0.00000
_diffrn_orient_matrix_UB_23 0.00000
_diffrn_orient_matrix_UB_31 0.00000
_diffrn_orient_matrix_UB_32 0.00000
_diffrn_orient_matrix_UB_33 0.00000
_diffrn_radiation_monochromator graphite
_diffrn_radiation_source 'X-ray tube'
_diffrn_radiation_type MoK\a
_diffrn_radiation_wavelength 0.7107
_diffrn_reflns_av_R_equivalents 0.0658
_diffrn_reflns_limit_h_max 17
_diffrn_reflns_limit_h_min 0
_diffrn_reflns_limit_k_max 12
_diffrn_reflns_limit_k_min -12
_diffrn_reflns_limit_l_max 16
_diffrn_reflns_limit_l_min -17
_diffrn_reflns_number 12166
_diffrn_reflns_theta_max 22.00
_diffrn_standards_decay_% 0.00
_diffrn_standards_interval_count 0
_diffrn_standards_number 0
_exptl_absorpt_coefficient_mu 0.063
_exptl_absorpt_correction_T_max 0.97
_exptl_absorpt_correction_T_min 0.86
_exptl_absorpt_correction_type empirical
_exptl_absorpt_process_details 'Blessing, 1995'
_exptl_crystal_colour colorless
_exptl_crystal_density_diffrn 1.071
_exptl_crystal_density_method 'not measured'
_exptl_crystal_description block
_exptl_crystal_F_000 1184.00
_exptl_crystal_size_max 0.28
_exptl_crystal_size_mid 0.11
_exptl_crystal_size_min 0.07
_refine_diff_density_max 0.53
_refine_diff_density_min -0.28
_refine_ls_extinction_coef 0.00000
_refine_ls_extinction_method none
_refine_ls_goodness_of_fit_ref 1.336
_refine_ls_hydrogen_treatment constr
_refine_ls_matrix_type full
_refine_ls_number_parameters 191
_refine_ls_number_reflns 1435
_refine_ls_number_restraints 0
_refine_ls_R_factor_all 0.2031
_refine_ls_R_factor_gt 0.0686
_refine_ls_shift/su_max 0.0040
_refine_ls_structure_factor_coef F
_refine_ls_weighting_scheme sigma
_refine_ls_wR_factor_all 0.1562
_refine_ls_wR_factor_gt 0.0899
_refine_ls_wR_factor_ref 0.0899
_reflns_number_gt 1435
_reflns_number_total 4322
_reflns_threshold_expression I>2.50sigma
_cod_data_source_file b205792c.txt
_cod_data_source_block Benzyl_Li_Tacn
_cod_depositor_comments
;
The following automatic conversions were performed:

'_atom_site_thermal_displace_type' tag value 'Uij' was replaced with
'Uani' value 96 times.

Automatic conversion script
Id: cif_fix_values 1646 2011-03-28 12:23:43Z adriana 
;
_cod_original_cell_volume 3341(2)
_cod_original_sg_symbol_H-M 'P 21/c     '
_cod_original_formula_sum 'C16 H28 Li N3 '
_cod_database_code 7011917

loop_
_symmetry_equiv_pos_as_xyz
'   +x,   +y,   +z'
'   -x,1/2+y,1/2-z'
'   -x,   -y,   -z'
'   +x,1/2-y,1/2+z'

loop_
_atom_site_aniso_label
_atom_site_aniso_U_11
_atom_site_aniso_U_22
_atom_site_aniso_U_33
_atom_site_aniso_U_12
_atom_site_aniso_U_13
_atom_site_aniso_U_23
N(1) 0.024(4) 0.028(4) 0.020(4) 0.002(3) 0.010(3) -0.007(3)
N(2) 0.027(4) 0.027(4) 0.014(3) 0.005(3) 0.012(3) 0.000(3)
N(3) 0.005(4) 0.037(4) 0.019(4) -0.002(2) -0.001(3) -0.005(3)
N(4) 0.035(4) 0.019(4) 0.037(4) 0.003(3) 0.019(3) -0.003(3)
N(5) 0.026(4) 0.025(4) 0.050(5) -0.013(3) 0.012(4) 0.008(3)
N(6) 0.038(5) 0.051(5) 0.012(4) -0.004(3) 0.003(4) -0.015(3)

loop_
_atom_site_label
_atom_site_fract_x
_atom_site_fract_y
_atom_site_fract_z
_atom_site_U_iso_or_equiv
_atom_site_thermal_displace_type
_atom_site_calc_flag
_atom_site_calc_attached_atom
N(1) 0.0624(4) 0.3685(5) 0.1160(4) 0.021 Uani ? ?
N(2) 0.0644(4) 0.1342(5) 0.1154(4) 0.027 Uani ? ?
N(3) 0.2140(4) 0.2531(4) 0.1744(5) 0.027 Uani ? ?
N(4) -0.4392(4) 0.3556(5) -0.1238(4) 0.034 Uani ? ?
N(5) -0.4406(4) 0.1233(5) -0.1340(5) 0.037 Uani ? ?
N(6) -0.2895(5) 0.2347(5) -0.0840(5) 0.032 Uani ? ?
C(1) 0.0803(7) 0.2587(6) 0.3307(7) 0.048(3) Uani ? ?
C(2) 0.1679(5) 0.2698(6) 0.3783(6) 0.026(2) Uani ? ?
C(3) 0.2092(5) 0.3752(6) 0.3924(5) 0.039(2) Uani ? ?
C(4) 0.2893(5) 0.3849(7) 0.4328(5) 0.045(2) Uani ? ?
C(5) 0.3367(5) 0.2971(8) 0.4648(6) 0.044(2) Uani ? ?
C(6) 0.3035(6) 0.1954(8) 0.4525(6) 0.053(3) Uani ? ?
C(7) 0.2235(5) 0.1799(7) 0.4131(6) 0.049(2) Uani ? ?
C(8) -0.0059(4) 0.3075(6) 0.0611(5) 0.028(2) Uani ? ?
C(9) 0.0195(4) 0.1949(6) 0.0419(5) 0.030(2) Uani ? ?
C(10) 0.1392(5) 0.0863(7) 0.1102(5) 0.044(2) Uani ? ?
C(11) 0.2001(4) 0.1688(6) 0.1025(5) 0.030(2) Uani ? ?
C(12) 0.2069(5) 0.3657(6) 0.1346(5) 0.039(2) Uani ? ?
C(13) 0.1268(5) 0.3929(6) 0.0795(5) 0.039(2) Uani ? ?
C(14) 0.0285(5) 0.4658(7) 0.1477(5) 0.045(2) Uani ? ?
C(15) 0.0099(6) 0.0529(7) 0.1409(5) 0.049(3) Uani ? ?
C(16) 0.2894(5) 0.2384(6) 0.2318(6) 0.041(2) Uani ? ?
C(17) -0.4067(6) 0.2454(5) 0.0888(6) 0.030(3) Uani ? ?
C(18) -0.3291(6) 0.2628(6) 0.1320(7) 0.040(3) Uani ? ?
C(19) -0.2955(5) 0.3641(6) 0.1393(5) 0.036(2) Uani ? ?
C(20) -0.2135(5) 0.3819(7) 0.1797(5) 0.053(2) Uani ? ?
C(21) -0.1642(6) 0.2948(8) 0.2146(6) 0.056(3) Uani ? ?
C(22) -0.1989(6) 0.1941(8) 0.2060(6) 0.055(3) Uani ? ?
C(23) -0.2798(5) 0.1780(7) 0.1661(5) 0.040(2) Uani ? ?
C(24) -0.5048(5) 0.2997(7) -0.1834(5) 0.038(2) Uani ? ?
C(25) -0.4800(5) 0.1884(7) -0.2104(5) 0.036(2) Uani ? ?
C(26) -0.3631(5) 0.0736(6) -0.1447(5) 0.032(2) Uani ? ?
C(27) -0.2992(5) 0.1578(6) -0.1480(5) 0.039(2) Uani ? ?
C(28) -0.2869(5) 0.3496(6) -0.1042(5) 0.036(2) Uani ? ?
C(29) -0.3687(5) 0.3871(6) -0.1611(5) 0.035(2) Uani ? ?
C(30) -0.4675(5) 0.4516(7) -0.0916(5) 0.045(2) Uani ? ?
C(31) -0.4929(5) 0.0405(7) -0.1167(5) 0.046(3) Uani ? ?
C(32) -0.2114(5) 0.2089(7) -0.0155(6) 0.045(2) Uani ? ?
Li(1) 0.108(1) 0.254(1) 0.211(1) 0.053(6) Uani ? ?
Li(2) -0.3927(8) 0.2359(8) -0.0386(9) 0.014(3) Uani ? ?
H(1) 0.048 0.320 0.337 0.058 Uani ? ?
H(2) 0.056 0.194 0.343 0.058 Uani ? ?
H(3) 0.179 0.439 0.373 0.048 Uani ? ?
H(4) 0.313 0.455 0.439 0.054 Uani ? ?
H(5) 0.392 0.307 0.495 0.052 Uani ? ?
H(6) 0.337 0.134 0.472 0.064 Uani ? ?
H(7) 0.203 0.108 0.408 0.058 Uani ? ?
H(8) -0.025 0.346 0.010 0.034 Uani ? ?
H(9) -0.048 0.301 0.088 0.034 Uani ? ?
H(10) -0.028 0.155 0.016 0.036 Uani ? ?
H(11) 0.053 0.202 0.004 0.036 Uani ? ?
H(12) 0.129 0.040 0.063 0.053 Uani ? ?
H(13) 0.160 0.045 0.159 0.053 Uani ? ?
H(14) 0.250 0.133 0.104 0.037 Uani ? ?
H(15) 0.181 0.206 0.051 0.037 Uani ? ?
H(16) 0.246 0.371 0.102 0.046 Uani ? ?
H(17) 0.219 0.418 0.178 0.046 Uani ? ?
H(18) 0.119 0.353 0.029 0.046 Uani ? ?
H(19) 0.126 0.469 0.067 0.046 Uani ? ?
H(20) 0.071 0.504 0.186 0.053 Uani ? ?
H(21) 0.004 0.512 0.102 0.053 Uani ? ?
H(22) -0.011 0.444 0.175 0.053 Uani ? ?
H(23) -0.035 0.090 0.152 0.058 Uani ? ?
H(24) -0.009 0.002 0.097 0.058 Uani ? ?
H(25) 0.039 0.016 0.190 0.058 Uani ? ?
H(26) 0.293 0.166 0.253 0.049 Uani ? ?
H(27) 0.331 0.251 0.205 0.049 Uani ? ?
H(28) 0.295 0.289 0.277 0.049 Uani ? ?
H(29) -0.441 0.304 0.095 0.036 Uani ? ?
H(30) -0.427 0.179 0.105 0.036 Uani ? ?
H(31) -0.329 0.425 0.116 0.043 Uani ? ?
H(32) -0.192 0.454 0.183 0.063 Uani ? ?
H(33) -0.109 0.305 0.243 0.068 Uani ? ?
H(34) -0.166 0.133 0.228 0.065 Uani ? ?
H(35) -0.301 0.106 0.163 0.048 Uani ? ?
H(36) -0.522 0.344 -0.232 0.046 Uani ? ?
H(37) -0.548 0.290 -0.158 0.046 Uani ? ?
H(38) -0.443 0.198 -0.244 0.043 Uani ? ?
H(39) -0.527 0.151 -0.242 0.043 Uani ? ?
H(40) -0.342 0.026 -0.099 0.038 Uani ? ?
H(41) -0.375 0.033 -0.195 0.038 Uani ? ?
H(42) -0.315 0.194 -0.200 0.047 Uani ? ?
H(43) -0.249 0.122 -0.143 0.047 Uani ? ?
H(44) -0.275 0.391 -0.054 0.043 Uani ? ?
H(45) -0.246 0.361 -0.132 0.043 Uani ? ?
H(46) -0.368 0.464 -0.167 0.043 Uani ? ?
H(47) -0.377 0.354 -0.215 0.043 Uani ? ?
H(48) -0.486 0.503 -0.136 0.054 Uani ? ?
H(49) -0.511 0.433 -0.068 0.054 Uani ? ?
H(50) -0.425 0.483 -0.049 0.054 Uani ? ?
H(51) -0.542 0.073 -0.112 0.055 Uani ? ?
H(52) -0.505 -0.011 -0.161 0.055 Uani ? ?
H(53) -0.467 0.005 -0.066 0.055 Uani ? ?
H(54) -0.205 0.260 0.029 0.054 Uani ? ?
H(55) -0.166 0.214 -0.039 0.054 Uani ? ?
H(56) -0.215 0.137 0.005 0.054 Uani ? ?

loop_
_atom_type_symbol
_atom_type_oxidation_number
_atom_type_number_in_cell
_atom_type_scat_dispersion_real
_atom_type_scat_dispersion_imag
_atom_type_scat_source
C 0 128 0.003 0.002 'International Tables'
H 0 224 0.000 0.000 'International Tables'
N 0 24 0.006 0.003 'International Tables'
Li 0 8 0.000 0.000 'International Tables'

loop_
_geom_angle_atom_site_label_1
_geom_angle_atom_site_label_2
_geom_angle_atom_site_label_3
_geom_angle
_geom_angle_site_symmetry_1
_geom_angle_site_symmetry_2
_geom_angle_site_symmetry_3
_geom_angle_publ_flag
C(8) N(1) C(13) 114.8(6) ? ? ? yes
C(8) N(1) C(14) 107.8(6) ? ? ? yes
C(8) N(1) Li(1) 101.7(6) ? ? ? yes
C(13) N(1) C(14) 113.5(6) ? ? ? yes
C(13) N(1) Li(1) 106.4(8) ? ? ? yes
C(14) N(1) Li(1) 112.1(8) ? ? ? yes
C(9) N(2) C(10) 116.3(7) ? ? ? yes
C(9) N(2) C(15) 110.1(6) ? ? ? yes
C(9) N(2) Li(1) 105.8(6) ? ? ? yes
C(10) N(2) C(15) 112.0(6) ? ? ? yes
C(10) N(2) Li(1) 100.4(7) ? ? ? yes
C(15) N(2) Li(1) 111.7(8) ? ? ? yes
C(11) N(3) C(12) 107.1(6) ? ? ? yes
C(11) N(3) C(16) 111.5(6) ? ? ? yes
C(11) N(3) Li(1) 105.1(7) ? ? ? yes
C(12) N(3) C(16) 111.5(6) ? ? ? yes
C(12) N(3) Li(1) 98.4(6) ? ? ? yes
C(16) N(3) Li(1) 121.7(9) ? ? ? yes
C(24) N(4) C(29) 113.0(7) ? ? ? yes
C(24) N(4) C(30) 111.4(6) ? ? ? yes
C(24) N(4) Li(2) 102.7(6) ? ? ? yes
C(29) N(4) C(30) 108.6(6) ? ? ? yes
C(29) N(4) Li(2) 104.6(6) ? ? ? yes
C(30) N(4) Li(2) 116.3(7) ? ? ? yes
C(25) N(5) C(26) 109.4(7) ? ? ? yes
C(25) N(5) C(31) 112.3(6) ? ? ? yes
C(25) N(5) Li(2) 106.6(6) ? ? ? yes
C(26) N(5) C(31) 110.4(6) ? ? ? yes
C(26) N(5) Li(2) 99.9(6) ? ? ? yes
C(31) N(5) Li(2) 117.4(7) ? ? ? yes
C(27) N(6) C(28) 119.0(8) ? ? ? yes
C(27) N(6) C(32) 109.1(7) ? ? ? yes
C(27) N(6) Li(2) 109.5(7) ? ? ? yes
C(28) N(6) C(32) 107.2(6) ? ? ? yes
C(28) N(6) Li(2) 99.0(6) ? ? ? yes
C(32) N(6) Li(2) 112.8(7) ? ? ? yes
C(2) C(1) Li(1) 93.2(9) ? ? ? yes
C(1) C(2) C(3) 122.5(6) ? ? ? yes
C(1) C(2) C(7) 126.1(7) ? ? ? yes
C(3) C(2) C(7) 111.4(7) ? ? ? yes
C(2) C(3) C(4) 122.5(7) ? ? ? yes
C(3) C(4) C(5) 122.6(8) ? ? ? yes
C(4) C(5) C(6) 118.7(8) ? ? ? yes
C(5) C(6) C(7) 121.6(9) ? ? ? yes
C(2) C(7) C(6) 123.2(8) ? ? ? yes
N(1) C(8) C(9) 111.6(5) ? ? ? yes
N(2) C(9) C(8) 114.1(6) ? ? ? yes
N(2) C(10) C(11) 112.6(7) ? ? ? yes
N(3) C(11) C(10) 111.2(7) ? ? ? yes
N(3) C(12) C(13) 115.5(6) ? ? ? yes
N(1) C(13) C(12) 112.8(7) ? ? ? yes
C(18) C(17) Li(2) 100.4(8) ? ? ? yes
C(17) C(18) C(19) 121.6(7) ? ? ? yes
C(17) C(18) C(23) 121.0(8) ? ? ? yes
C(19) C(18) C(23) 117.3(9) ? ? ? yes
C(18) C(19) C(20) 122.0(8) ? ? ? yes
C(19) C(20) C(21) 120.0(8) ? ? ? yes
C(20) C(21) C(22) 117.0(9) ? ? ? yes
C(21) C(22) C(23) 122.3(9) ? ? ? yes
C(18) C(23) C(22) 121.4(9) ? ? ? yes
N(4) C(24) C(25) 113.2(6) ? ? ? yes
N(5) C(25) C(24) 109.1(7) ? ? ? yes
N(5) C(26) C(27) 113.1(6) ? ? ? yes
N(6) C(27) C(26) 112.1(8) ? ? ? yes
N(6) C(28) C(29) 110.7(6) ? ? ? yes
N(4) C(29) C(28) 111.1(6) ? ? ? yes
N(1) Li(1) N(2) 85.0(8) ? ? ? yes
N(1) Li(1) N(3) 88.0(9) ? ? ? yes
N(1) Li(1) C(1) 122.9(9) ? ? ? yes
N(2) Li(1) N(3) 86.6(9) ? ? ? yes
N(2) Li(1) C(1) 125.4(10) ? ? ? yes
N(3) Li(1) C(1) 134.1(10) ? ? ? yes
N(4) Li(2) N(5) 87.1(6) ? ? ? yes
N(4) Li(2) N(6) 88.3(6) ? ? ? yes
N(4) Li(2) C(17) 120.3(6) ? ? ? yes
N(5) Li(2) N(6) 85.8(6) ? ? ? yes
N(5) Li(2) C(17) 129.9(7) ? ? ? yes
N(6) Li(2) C(17) 131.4(7) ? ? ? yes

loop_
_geom_bond_atom_site_label_1
_geom_bond_atom_site_label_2
_geom_bond_distance
_geom_bond_site_symmetry_1
_geom_bond_site_symmetry_2
_geom_bond_publ_flag
N(1) C(8) 1.480(9) ? ? yes
N(1) C(13) 1.42(1) ? ? yes
N(1) C(14) 1.48(1) ? ? yes
N(1) Li(1) 2.10(2) ? ? yes
N(2) C(9) 1.461(9) ? ? yes
N(2) C(10) 1.43(1) ? ? yes
N(2) C(15) 1.50(1) ? ? yes
N(2) Li(1) 2.15(2) ? ? yes
N(3) C(11) 1.546(10) ? ? yes
N(3) C(12) 1.521(9) ? ? yes
N(3) C(16) 1.40(1) ? ? yes
N(3) Li(1) 2.05(3) ? ? yes
N(4) C(24) 1.457(9) ? ? yes
N(4) C(29) 1.54(1) ? ? yes
N(4) C(30) 1.43(1) ? ? yes
N(4) Li(2) 2.05(1) ? ? yes
N(5) C(25) 1.497(10) ? ? yes
N(5) C(26) 1.51(1) ? ? yes
N(5) C(31) 1.43(1) ? ? yes
N(5) Li(2) 2.09(1) ? ? yes
N(6) C(27) 1.39(1) ? ? yes
N(6) C(28) 1.451(9) ? ? yes
N(6) C(32) 1.54(1) ? ? yes
N(6) Li(2) 2.09(2) ? ? yes
C(1) C(2) 1.50(1) ? ? yes
C(1) Li(1) 2.15(3) ? ? yes
C(2) C(3) 1.46(1) ? ? yes
C(2) C(7) 1.47(1) ? ? yes
C(3) C(4) 1.362(10) ? ? yes
C(4) C(5) 1.37(1) ? ? yes
C(5) C(6) 1.36(1) ? ? yes
C(6) C(7) 1.37(1) ? ? yes
C(8) C(9) 1.50(1) ? ? yes
C(10) C(11) 1.48(1) ? ? yes
C(12) C(13) 1.47(1) ? ? yes
C(17) C(18) 1.35(1) ? ? yes
C(17) Li(2) 2.18(2) ? ? yes
C(18) C(19) 1.36(1) ? ? yes
C(18) C(23) 1.36(1) ? ? yes
C(19) C(20) 1.40(1) ? ? yes
C(20) C(21) 1.39(1) ? ? yes
C(21) C(22) 1.36(1) ? ? yes
C(22) C(23) 1.38(1) ? ? yes
C(24) C(25) 1.53(1) ? ? yes
C(26) C(27) 1.51(1) ? ? yes
C(28) C(29) 1.538(10) ? ? yes
